data_7051336
_journal_name_full 'New Journal of Chemistry'
_journal_paper_doi 10.1039/b004641h
_journal_year 2000
_chemical_formula_sum 'C3 H12 Cl N2 O'
_chemical_formula_weight 127.60
_space_group_IT_number 14
_symmetry_cell_setting monoclinic
_symmetry_space_group_name_Hall '-P 2ybc'
_symmetry_space_group_name_H-M 'P 1 21/c 1'
_cell_angle_alpha 90.00
_cell_angle_beta 93.25(3)
_cell_angle_gamma 90.00
_cell_formula_units_Z 4
_cell_length_a 4.7197(9)
_cell_length_b 10.658(2)
_cell_length_c 13.046(3)
_cell_measurement_temperature 100(2)
_cell_volume 655.2(2)
_diffrn_ambient_temperature 100(2)
_exptl_crystal_density_diffrn 1.294
_cod_depositor_comments
;
The following automatic conversions were performed:
'_symmetry_cell_setting' value 'Monoclinic' changed to 'monoclinic'
according to '/home/saulius/struct/CIF-dictionaries/cif_core.dic'
dictionary named 'cif_core.dic' version 2.4.1 from 2010-06-29.

Automatic conversion script
Id: cif_fix_enum 1527 2010-12-29 10:47:43Z saulius 
;
_cod_original_sg_symbol_H-M 'P 21/c'
_cod_database_code 7051336

loop_
_symmetry_equiv_pos_as_xyz
'x, y, z'
'-x, y+1/2, -z+1/2'
'-x, -y, -z'
'x, -y-1/2, z-1/2'

loop_
_atom_site_label
_atom_site_type_symbol
_atom_site_fract_x
_atom_site_fract_y
_atom_site_fract_z
_atom_site_U_iso_or_equiv
_atom_site_adp_type
_atom_site_occupancy
_atom_site_symmetry_multiplicity
_atom_site_calc_flag
_atom_site_refinement_flags
_atom_site_disorder_assembly
_atom_site_disorder_group
Cl1 Cl 0.12162(6) 0.65801(3) 0.42017(2) 0.01398(13) Uani 1 1 d . . .
O1 O -0.89014(19) 0.33570(9) 0.81892(7) 0.0154(2) Uani 1 1 d . . .
H102 H -0.931(4) 0.3351(16) 0.7618(15) 0.029(5) Uiso 1 1 d . . .
H101 H -0.802(4) 0.4072(18) 0.8288(13) 0.032(5) Uiso 1 1 d . . .
N1 N -0.3801(2) 0.62867(11) 0.59430(8) 0.0121(2) Uani 1 1 d . . .
H13 H -0.276(3) 0.5630(17) 0.5821(12) 0.023(4) Uiso 1 1 d . . .
H12 H -0.486(4) 0.6460(15) 0.5351(13) 0.028(4) Uiso 1 1 d . . .
H11 H -0.265(3) 0.6952(16) 0.6119(11) 0.023(4) Uiso 1 1 d . . .
N2 N -0.5784(2) 0.54881(10) 0.86267(7) 0.0113(2) Uani 1 1 d . . .
H21 H -0.663(3) 0.6152(15) 0.8745(10) 0.010(3) Uiso 1 1 d . . .
C1 C -0.5733(2) 0.60412(13) 0.67958(9) 0.0125(3) Uani 1 1 d . . .
H1B H -0.680(3) 0.6794(15) 0.6870(11) 0.017(4) Uiso 1 1 d . . .
H1A H -0.698(3) 0.5351(15) 0.6589(11) 0.016(3) Uiso 1 1 d . . .
C2 C -0.3958(2) 0.57095(13) 0.77685(9) 0.0134(3) Uani 1 1 d . . .
H2B H -0.290(3) 0.4922(15) 0.7646(11) 0.021(4) Uiso 1 1 d . . .
H2A H -0.257(3) 0.6386(15) 0.7926(11) 0.018(4) Uiso 1 1 d . . .
C3 C -0.4053(2) 0.51183(12) 0.95581(8) 0.0127(3) Uani 1 1 d . . .
H3B H -0.305(3) 0.4347(14) 0.9387(10) 0.013(3) Uiso 1 1 d . . .
H3A H -0.269(3) 0.5783(15) 0.9763(10) 0.017(3) Uiso 1 1 d . . .

loop_
_atom_site_aniso_label
_atom_site_aniso_U_11
_atom_site_aniso_U_22
_atom_site_aniso_U_33
_atom_site_aniso_U_23
_atom_site_aniso_U_13
_atom_site_aniso_U_12
Cl1 0.01610(18) 0.01327(19) 0.01217(18) 0.00024(11) -0.00271(11) 0.00004(11)
O1 0.0201(5) 0.0129(5) 0.0126(5) 0.0004(3) -0.0038(4) -0.0011(4)
N1 0.0134(5) 0.0129(6) 0.0098(5) 0.0004(4) -0.0009(4) 0.0001(4)
N2 0.0128(5) 0.0113(6) 0.0099(5) 0.0002(4) 0.0004(4) 0.0028(4)
C1 0.0117(6) 0.0148(7) 0.0110(6) 0.0011(5) 0.0003(4) -0.0001(5)
C2 0.0120(6) 0.0171(7) 0.0110(6) 0.0022(5) 0.0004(4) 0.0002(5)
C3 0.0122(6) 0.0157(7) 0.0101(6) 0.0002(5) -0.0009(5) 0.0005(5)

loop_
_geom_bond_atom_site_label_1
_geom_bond_atom_site_label_2
_geom_bond_distance
_geom_bond_site_symmetry_2
_geom_bond_publ_flag
N1 C1 1.5008(15) . ?
N2 C2 1.4702(15) . ?
N2 C3 1.4786(15) . ?
C1 C2 1.5219(16) . ?
C3 C3 1.519(2) 3_467 ?
